data_4513884
loop_
_publ_author_name
'Li, Bin'
'Xu, Hong'
'Wang, Huanan'
'Wang, Baiquan'

_publ_section_title
;
 Rhodium-Catalyzed Annulation of Tertiary AnilineN-Oxides
 toN-Alkylindoles: Regioselective C--H Activation, Oxygen-Atom Transfer,
 andN-Dealkylative Cyclization
;
_journal_issue 6
_journal_name_full 'ACS Catalysis'
_journal_page_first 3856
_journal_paper_doi 10.1021/acscatal.6b00311
_journal_volume 6
_journal_year 2016
_chemical_formula_sum 'C24 H21 N O2'
_chemical_formula_weight 355.42
_chemical_name_systematic
; 
 ? 
;
_space_group_IT_number 14
_symmetry_cell_setting monoclinic
_symmetry_space_group_name_Hall '-P 2ybc'
_symmetry_space_group_name_H-M 'P 1 21/c 1'
_atom_sites_solution_hydrogens geom
_atom_sites_solution_primary direct
_atom_sites_solution_secondary difmap
_audit_creation_method SHELXL-97
_cell_angle_alpha 90.00
_cell_angle_beta 114.445(3)
_cell_angle_gamma 90.00
_cell_formula_units_Z 4
_cell_length_a 12.787(2)
_cell_length_b 12.7131(18)
_cell_length_c 12.427(2)
_cell_measurement_reflns_used 5683
_cell_measurement_temperature 113(2)
_cell_measurement_theta_max 27.5
_cell_measurement_theta_min 3.2
_cell_volume 1839.1(5)
_computing_cell_refinement 'CrystalClear-SM Expert 2.1 b42'
_computing_data_collection 'CrystalClear-SM Expert 2.1 b42 (Rigaku, 2015)'
_computing_data_reduction 'CrystalClear-SM Expert 2.1 b42'
_computing_molecular_graphics 'CrystalStructure 4.1'
_computing_publication_material 'CrystalStructure 4.1 (Rigaku, 2014)'
_computing_structure_refinement 'SHELXL-97 (Sheldrick, 1997)'
_computing_structure_solution 'SHELXS-97 (Sheldrick, 1990)'
_diffrn_ambient_temperature 113(2)
_diffrn_detector_area_resol_mean 5.814
_diffrn_measured_fraction_theta_full 0.989
_diffrn_measured_fraction_theta_max 0.989
_diffrn_measurement_device_type 'Rigaku XtaLAB P200'
_diffrn_measurement_method '\w and \f scans'
_diffrn_radiation_monochromator multilayer
_diffrn_radiation_source 'rotating anode'
_diffrn_radiation_type MoK\a
_diffrn_radiation_wavelength 0.71073
_diffrn_reflns_av_R_equivalents 0.0286
_diffrn_reflns_av_sigmaI/netI 0.0178
_diffrn_reflns_limit_h_max 16
_diffrn_reflns_limit_h_min -15
_diffrn_reflns_limit_k_max 16
_diffrn_reflns_limit_k_min -16
_diffrn_reflns_limit_l_max 14
_diffrn_reflns_limit_l_min -16
_diffrn_reflns_number 18357
_diffrn_reflns_theta_full 27.57
_diffrn_reflns_theta_max 27.57
_diffrn_reflns_theta_min 3.20
_diffrn_standards_decay_% 0
_diffrn_standards_interval_count 0
_diffrn_standards_interval_time 0
_diffrn_standards_number 0
_exptl_absorpt_coefficient_mu 0.081
_exptl_absorpt_correction_T_max 0.9903
_exptl_absorpt_correction_T_min 0.9839
_exptl_absorpt_correction_type multi-scan
_exptl_absorpt_process_details 'REQAB (Rigaku, 1998)'
_exptl_crystal_colour Colorless
_exptl_crystal_density_diffrn 1.284
_exptl_crystal_density_method 'not measured'
_exptl_crystal_description Prism
_exptl_crystal_F_000 752
_exptl_crystal_size_max 0.20
_exptl_crystal_size_mid 0.18
_exptl_crystal_size_min 0.12
_refine_diff_density_max 0.314
_refine_diff_density_min -0.224
_refine_diff_density_rms 0.039
_refine_ls_extinction_method none
_refine_ls_goodness_of_fit_ref 1.074
_refine_ls_hydrogen_treatment constr
_refine_ls_matrix_type full
_refine_ls_number_parameters 246
_refine_ls_number_reflns 4215
_refine_ls_number_restraints 0
_refine_ls_restrained_S_all 1.074
_refine_ls_R_factor_all 0.0399
_refine_ls_R_factor_gt 0.0365
_refine_ls_shift/su_max 0.003
_refine_ls_shift/su_mean 0.000
_refine_ls_structure_factor_coef Fsqd
_refine_ls_weighting_details 'calc w=1/[\s^2^(Fo^2^)+(0.0624P)^2^+0.4158P] where P=(Fo^2^+2Fc^2^)/3'
_refine_ls_weighting_scheme calc
_refine_ls_wR_factor_gt 0.1046
_refine_ls_wR_factor_ref 0.1068
_reflns_number_gt 3787
_reflns_number_total 4215
_reflns_threshold_expression >2sigma(I)
_cod_data_source_file cs6b00311_si_002.cif
_cod_data_source_block m20151017c1
_cod_depositor_comments
;
The following automatic conversions were performed:

'_symmetry_cell_setting' value 'Monoclinic' changed to 'monoclinic'
according to
/usr/data/users/saulius/crontab/automatic-downloads/rss-feeds/ACS/lib/dictionaries/cif_core.dic
dictionary named 'cif_core.dic' version 2.4.2 from 2011-04-26.

'_exptl_absorpt_correction_type' value 'MULTI-SCAN' changed to
'multi-scan' according to
/usr/data/users/saulius/crontab/automatic-downloads/rss-feeds/ACS/lib/dictionaries/cif_core.dic
dictionary named 'cif_core.dic' version 2.4.2 from 2011-04-26.

'_refine_ls_hydrogen_treatment' value 'CONSTR' changed to 'constr'
according to
/usr/data/users/saulius/crontab/automatic-downloads/rss-feeds/ACS/lib/dictionaries/cif_core.dic
dictionary named 'cif_core.dic' version 2.4.2 from 2011-04-26.

Automatic conversion script
Id: cif_fix_values 4268 2015-11-12 08:31:59Z antanas 

 Adding full bibliography for 4513884--4513885.cif.
;
_cod_original_cell_volume 1839.2(5)
_cod_original_sg_symbol_H-M P2(1)/c
_cod_database_code 4513884

loop_
_symmetry_equiv_pos_as_xyz
'x, y, z'
'-x, y+1/2, -z+1/2'
'-x, -y, -z'
'x, -y-1/2, z-1/2'

loop_
_atom_site_label
_atom_site_type_symbol
_atom_site_fract_x
_atom_site_fract_y
_atom_site_fract_z
_atom_site_U_iso_or_equiv
_atom_site_adp_type
_atom_site_occupancy
_atom_site_symmetry_multiplicity
_atom_site_calc_flag
_atom_site_refinement_flags
O1 O 0.95826(7) 1.12897(6) 0.43196(6) 0.02398(18) Uani 1 1 d .
O2 O 0.89462(6) 1.23506(6) 0.27222(6) 0.02213(17) Uani 1 1 d .
N1 N 0.81857(7) 0.76499(6) 0.21736(7) 0.01859(18) Uani 1 1 d .
C1 C 0.81209(8) 0.87264(8) 0.20183(9) 0.0175(2) Uani 1 1 d .
C2 C 0.86710(8) 0.95240(8) 0.28248(8) 0.0182(2) Uani 1 1 d .
H2 H 0.9165 0.9371 0.3623 0.022 Uiso 1 1 calc R
C3 C 0.84655(8) 1.05559(8) 0.24109(8) 0.0182(2) Uani 1 1 d .
C4 C 0.77287(9) 1.07787(8) 0.12222(9) 0.0199(2) Uani 1 1 d .
H4 H 0.7610 1.1489 0.0961 0.024 Uiso 1 1 calc R
C5 C 0.71779(9) 0.99834(8) 0.04342(9) 0.0198(2) Uani 1 1 d .
H5 H 0.6682 1.0143 -0.0362 0.024 Uiso 1 1 calc R
C6 C 0.73609(8) 0.89326(8) 0.08257(8) 0.0176(2) Uani 1 1 d .
C7 C 0.69579(8) 0.79345(8) 0.02679(9) 0.0180(2) Uani 1 1 d .
C8 C 0.74798(8) 0.71762(8) 0.11210(8) 0.0179(2) Uani 1 1 d .
C9 C 0.72779(8) 0.60236(7) 0.10638(8) 0.0179(2) Uani 1 1 d .
C10 C 0.79263(9) 0.53189(8) 0.07307(9) 0.0231(2) Uani 1 1 d .
H10 H 0.8531 0.5571 0.0544 0.028 Uiso 1 1 calc R
C11 C 0.76886(10) 0.42469(9) 0.06716(10) 0.0274(2) Uani 1 1 d .
H11 H 0.8130 0.3769 0.0442 0.033 Uiso 1 1 calc R
C12 C 0.68097(10) 0.38746(8) 0.09464(10) 0.0267(2) Uani 1 1 d .
H12 H 0.6652 0.3142 0.0909 0.032 Uiso 1 1 calc R
C13 C 0.61615(10) 0.45699(9) 0.12744(10) 0.0269(2) Uani 1 1 d .
H13 H 0.5554 0.4314 0.1454 0.032 Uiso 1 1 calc R
C14 C 0.63971(9) 0.56424(8) 0.13414(10) 0.0235(2) Uani 1 1 d .
H14 H 0.5957 0.6116 0.1577 0.028 Uiso 1 1 calc R
C15 C 0.60974(8) 0.77442(8) -0.09495(9) 0.0186(2) Uani 1 1 d .
C16 C 0.50911(9) 0.83514(8) -0.14250(9) 0.0229(2) Uani 1 1 d .
H16 H 0.4974 0.8899 -0.0966 0.027 Uiso 1 1 calc R
C17 C 0.42626(9) 0.81598(9) -0.25615(10) 0.0271(2) Uani 1 1 d .
H17 H 0.3586 0.8577 -0.2873 0.033 Uiso 1 1 calc R
C18 C 0.44223(10) 0.73627(9) -0.32394(9) 0.0275(2) Uani 1 1 d .
H18 H 0.3852 0.7228 -0.4011 0.033 Uiso 1 1 calc R
C19 C 0.54168(10) 0.67614(9) -0.27883(9) 0.0246(2) Uani 1 1 d .
H19 H 0.5529 0.6218 -0.3255 0.029 Uiso 1 1 calc R
C20 C 0.62497(9) 0.69518(8) -0.16544(9) 0.0205(2) Uani 1 1 d .
H20 H 0.6930 0.6539 -0.1355 0.025 Uiso 1 1 calc R
C21 C 0.88520(9) 0.71034(8) 0.32765(9) 0.0230(2) Uani 1 1 d .
H21A H 0.8331 0.6796 0.3588 0.035 Uiso 1 1 calc R
H21B H 0.9369 0.7603 0.3852 0.035 Uiso 1 1 calc R
H21C H 0.9305 0.6544 0.3131 0.035 Uiso 1 1 calc R
C22 C 0.90535(8) 1.14142(8) 0.32622(9) 0.0187(2) Uani 1 1 d .
C23 C 0.95006(9) 1.32438(8) 0.34811(9) 0.0231(2) Uani 1 1 d .
H23A H 0.9630 1.3808 0.3001 0.028 Uiso 1 1 calc R
H23B H 1.0258 1.3023 0.4087 0.028 Uiso 1 1 calc R
C24 C 0.87774(10) 1.36651(9) 0.40823(10) 0.0285(2) Uani 1 1 d .
H24A H 0.8018 1.3862 0.3484 0.043 Uiso 1 1 calc R
H24B H 0.9152 1.4285 0.4553 0.043 Uiso 1 1 calc R
H24C H 0.8692 1.3122 0.4600 0.043 Uiso 1 1 calc R

loop_
_atom_site_aniso_label
_atom_site_aniso_U_11
_atom_site_aniso_U_22
_atom_site_aniso_U_33
_atom_site_aniso_U_23
_atom_site_aniso_U_13
_atom_site_aniso_U_12
O1 0.0288(4) 0.0201(4) 0.0188(4) -0.0009(3) 0.0056(3) 0.0005(3)
O2 0.0288(4) 0.0164(3) 0.0194(4) -0.0011(3) 0.0082(3) -0.0022(3)
N1 0.0206(4) 0.0153(4) 0.0176(4) 0.0002(3) 0.0056(3) -0.0007(3)
C1 0.0185(4) 0.0164(4) 0.0184(5) 0.0017(3) 0.0084(4) 0.0009(3)
C2 0.0190(4) 0.0188(5) 0.0162(4) 0.0003(4) 0.0067(4) 0.0007(4)
C3 0.0193(4) 0.0177(5) 0.0182(5) -0.0008(4) 0.0085(4) 0.0006(4)
C4 0.0236(5) 0.0163(4) 0.0195(5) 0.0019(4) 0.0088(4) 0.0018(4)
C5 0.0221(5) 0.0193(5) 0.0166(4) 0.0022(4) 0.0067(4) 0.0016(4)
C6 0.0180(4) 0.0182(5) 0.0172(4) -0.0006(3) 0.0078(4) -0.0005(3)
C7 0.0193(4) 0.0167(4) 0.0183(5) -0.0002(3) 0.0081(4) -0.0005(3)
C8 0.0180(4) 0.0182(5) 0.0175(5) -0.0009(3) 0.0073(4) -0.0011(3)
C9 0.0189(4) 0.0165(4) 0.0156(4) 0.0008(3) 0.0043(4) -0.0002(3)
C10 0.0233(5) 0.0234(5) 0.0239(5) 0.0001(4) 0.0111(4) 0.0012(4)
C11 0.0345(6) 0.0210(5) 0.0268(5) -0.0013(4) 0.0128(5) 0.0054(4)
C12 0.0353(6) 0.0163(5) 0.0235(5) 0.0007(4) 0.0071(4) -0.0022(4)
C13 0.0271(5) 0.0223(5) 0.0313(6) 0.0038(4) 0.0122(4) -0.0041(4)
C14 0.0241(5) 0.0199(5) 0.0289(5) 0.0015(4) 0.0135(4) 0.0015(4)
C15 0.0196(5) 0.0185(4) 0.0178(5) 0.0013(3) 0.0079(4) -0.0033(4)
C16 0.0217(5) 0.0243(5) 0.0222(5) 0.0008(4) 0.0086(4) 0.0001(4)
C17 0.0195(5) 0.0325(6) 0.0254(5) 0.0056(4) 0.0054(4) -0.0001(4)
C18 0.0258(5) 0.0336(6) 0.0177(5) 0.0014(4) 0.0036(4) -0.0093(4)
C19 0.0304(6) 0.0246(5) 0.0197(5) -0.0025(4) 0.0114(4) -0.0080(4)
C20 0.0224(5) 0.0202(5) 0.0198(5) 0.0008(4) 0.0096(4) -0.0028(4)
C21 0.0262(5) 0.0192(5) 0.0185(5) 0.0024(4) 0.0040(4) 0.0015(4)
C22 0.0198(4) 0.0168(4) 0.0207(5) 0.0000(4) 0.0095(4) 0.0013(4)
C23 0.0263(5) 0.0176(5) 0.0236(5) -0.0026(4) 0.0085(4) -0.0053(4)
C24 0.0295(6) 0.0252(5) 0.0275(6) -0.0048(4) 0.0086(5) 0.0024(4)

loop_
_atom_type_symbol
_atom_type_description
_atom_type_scat_dispersion_real
_atom_type_scat_dispersion_imag
_atom_type_scat_source
C C 0.0033 0.0016 'International Tables Vol C Tables 4.2.6.8 and 6.1.1.4'
H H 0.0000 0.0000 'International Tables Vol C Tables 4.2.6.8 and 6.1.1.4'
N N 0.0061 0.0033 'International Tables Vol C Tables 4.2.6.8 and 6.1.1.4'
O O 0.0106 0.0060 'International Tables Vol C Tables 4.2.6.8 and 6.1.1.4'

loop_
_geom_angle_atom_site_label_1
_geom_angle_atom_site_label_2
_geom_angle_atom_site_label_3
_geom_angle
C22 O2 C23 116.38(8)
C1 N1 C8 108.77(8)
C1 N1 C21 125.65(8)
C8 N1 C21 125.54(8)
N1 C1 C2 129.61(9)
N1 C1 C6 107.73(8)
C2 C1 C6 122.66(9)
C3 C2 C1 117.21(9)
C3 C2 H2 121.4
C1 C2 H2 121.4
C2 C3 C4 121.10(9)
C2 C3 C22 117.70(9)
C4 C3 C22 121.19(9)
C5 C4 C3 121.21(9)
C5 C4 H4 119.4
C3 C4 H4 119.4
C4 C5 C6 119.13(9)
C4 C5 H5 120.4
C6 C5 H5 120.4
C5 C6 C1 118.67(9)
C5 C6 C7 134.17(9)
C1 C6 C7 107.14(8)
C8 C7 C6 106.44(8)
C8 C7 C15 126.14(9)
C6 C7 C15 127.30(9)
N1 C8 C7 109.92(8)
N1 C8 C9 120.52(8)
C7 C8 C9 129.20(9)
C14 C9 C10 119.36(9)
C14 C9 C8 118.27(9)
C10 C9 C8 122.36(9)
C11 C10 C9 120.07(10)
C11 C10 H10 120.0
C9 C10 H10 120.0
C12 C11 C10 120.20(10)
C12 C11 H11 119.9
C10 C11 H11 119.9
C13 C12 C11 120.01(10)
C13 C12 H12 120.0
C11 C12 H12 120.0
C12 C13 C14 120.16(10)
C12 C13 H13 119.9
C14 C13 H13 119.9
C13 C14 C9 120.19(10)
C13 C14 H14 119.9
C9 C14 H14 119.9
C20 C15 C16 118.21(9)
C20 C15 C7 121.41(9)
C16 C15 C7 120.38(9)
C17 C16 C15 120.72(10)
C17 C16 H16 119.6
C15 C16 H16 119.6
C18 C17 C16 120.19(10)
C18 C17 H17 119.9
C16 C17 H17 119.9
C17 C18 C19 119.88(10)
C17 C18 H18 120.1
C19 C18 H18 120.1
C18 C19 C20 120.17(10)
C18 C19 H19 119.9
C20 C19 H19 119.9
C19 C20 C15 120.82(10)
C19 C20 H20 119.6
C15 C20 H20 119.6
N1 C21 H21A 109.5
N1 C21 H21B 109.5
H21A C21 H21B 109.5
N1 C21 H21C 109.5
H21A C21 H21C 109.5
H21B C21 H21C 109.5
O1 C22 O2 123.47(9)
O1 C22 C3 124.39(9)
O2 C22 C3 112.13(8)
O2 C23 C24 111.31(9)
O2 C23 H23A 109.4
C24 C23 H23A 109.4
O2 C23 H23B 109.4
C24 C23 H23B 109.4
H23A C23 H23B 108.0
C23 C24 H24A 109.5
C23 C24 H24B 109.5
H24A C24 H24B 109.5
C23 C24 H24C 109.5
H24A C24 H24C 109.5
H24B C24 H24C 109.5

loop_
_geom_bond_atom_site_label_1
_geom_bond_atom_site_label_2
_geom_bond_distance
O1 C22 1.2140(13)
O2 C22 1.3454(12)
O2 C23 1.4588(12)
N1 C1 1.3798(12)
N1 C8 1.3825(12)
N1 C21 1.4563(13)
C1 C2 1.3942(13)
C1 C6 1.4205(13)
C2 C3 1.3938(14)
C2 H2 0.9500
C3 C4 1.4136(14)
C3 C22 1.4890(13)
C4 C5 1.3807(14)
C4 H4 0.9500
C5 C6 1.4078(13)
C5 H5 0.9500
C6 C7 1.4354(13)
C7 C8 1.3832(14)
C7 C15 1.4766(14)
C8 C9 1.4845(13)
C9 C14 1.3943(14)
C9 C10 1.3949(14)
C10 C11 1.3916(15)
C10 H10 0.9500
C11 C12 1.3861(17)
C11 H11 0.9500
C12 C13 1.3835(16)
C12 H12 0.9500
C13 C14 1.3914(15)
C13 H13 0.9500
C14 H14 0.9500
C15 C20 1.4006(14)
C15 C16 1.4040(14)
C16 C17 1.3922(15)
C16 H16 0.9500
C17 C18 1.3859(17)
C17 H17 0.9500
C18 C19 1.3878(17)
C18 H18 0.9500
C19 C20 1.3916(14)
C19 H19 0.9500
C20 H20 0.9500
C21 H21A 0.9800
C21 H21B 0.9800
C21 H21C 0.9800
C23 C24 1.5073(16)
C23 H23A 0.9900
C23 H23B 0.9900
C24 H24A 0.9800
C24 H24B 0.9800
C24 H24C 0.9800

loop_
_geom_torsion_atom_site_label_1
_geom_torsion_atom_site_label_2
_geom_torsion_atom_site_label_3
_geom_torsion_atom_site_label_4
_geom_torsion
C8 N1 C1 C2 179.63(10)
C21 N1 C1 C2 1.86(17)
C8 N1 C1 C6 -0.74(11)
C21 N1 C1 C6 -178.51(9)
N1 C1 C2 C3 178.37(9)
C6 C1 C2 C3 -1.20(14)
C1 C2 C3 C4 0.03(14)
C1 C2 C3 C22 -179.65(9)
C2 C3 C4 C5 0.72(15)
C22 C3 C4 C5 -179.61(9)
C3 C4 C5 C6 -0.29(15)
C4 C5 C6 C1 -0.84(14)
C4 C5 C6 C7 -179.03(10)
N1 C1 C6 C5 -178.03(9)
C2 C1 C6 C5 1.63(14)
N1 C1 C6 C7 0.61(11)
C2 C1 C6 C7 -179.73(9)
C5 C6 C7 C8 178.08(11)
C1 C6 C7 C8 -0.26(11)
C5 C6 C7 C15 -5.71(18)
C1 C6 C7 C15 175.95(9)
C1 N1 C8 C7 0.59(11)
C21 N1 C8 C7 178.37(9)
C1 N1 C8 C9 -173.11(9)
C21 N1 C8 C9 4.67(14)
C6 C7 C8 N1 -0.19(11)
C15 C7 C8 N1 -176.46(9)
C6 C7 C8 C9 172.80(10)
C15 C7 C8 C9 -3.47(17)
N1 C8 C9 C14 86.58(12)
C7 C8 C9 C14 -85.77(13)
N1 C8 C9 C10 -94.20(12)
C7 C8 C9 C10 93.45(13)
C14 C9 C10 C11 0.33(15)
C8 C9 C10 C11 -178.88(10)
C9 C10 C11 C12 -0.18(16)
C10 C11 C12 C13 0.35(17)
C11 C12 C13 C14 -0.67(17)
C12 C13 C14 C9 0.82(17)
C10 C9 C14 C13 -0.65(16)
C8 C9 C14 C13 178.60(10)
C8 C7 C15 C20 -46.19(14)
C6 C7 C15 C20 138.32(10)
C8 C7 C15 C16 132.98(11)
C6 C7 C15 C16 -42.52(14)
C20 C15 C16 C17 0.78(15)
C7 C15 C16 C17 -178.41(9)
C15 C16 C17 C18 0.06(16)
C16 C17 C18 C19 -0.70(16)
C17 C18 C19 C20 0.47(16)
C18 C19 C20 C15 0.40(15)
C16 C15 C20 C19 -1.01(14)
C7 C15 C20 C19 178.17(9)
C23 O2 C22 O1 -0.47(14)
C23 O2 C22 C3 -179.61(8)
C2 C3 C22 O1 -9.61(15)
C4 C3 C22 O1 170.72(10)
C2 C3 C22 O2 169.52(8)
C4 C3 C22 O2 -10.16(13)
C22 O2 C23 C24 -80.53(11)
